data_7132731
loop_
_publ_author_name
'Huang, Yong'
'Jia, Mengjiao'
'Li, Chuan'
'Yang, Yang'
'He, Yuling'
'Luo, Yanju'
'Huang, Yan'
'Zhou, Liang'
'Lu, Zhiyun'

_publ_section_title
;
 A spiroacridine-based thermally activated delayed fluorescence emitter
 for high-efficiency and narrow-band deep-blue OLEDs.
;
_journal_issue 23
_journal_name_full 'Chemical communications (Cambridge, England)'
_journal_page_first 3194
_journal_page_last 3197
_journal_paper_doi 10.1039/d4cc00154k
_journal_volume 60
_journal_year 2024
_chemical_formula_moiety '2(C H2 Cl2), C49 H36 B N O'
_chemical_formula_sum 'C51 H40 B Cl4 N O'
_chemical_formula_weight 835.45
_space_group_crystal_system triclinic
_space_group_IT_number 2
_space_group_name_Hall '-P 1'
_space_group_name_H-M_alt 'P -1'
_atom_sites_solution_hydrogens geom
_audit_creation_date 2023-03-23
_audit_creation_method
;
Olex2 1.3
(compiled 2020.11.12 svn.r5f609507 for OlexSys, GUI svn.r6408)
;
_audit_update_record
;
2023-11-15 deposited with the CCDC.	2024-02-16 downloaded from the CCDC.
;
_cell_angle_alpha 74.990(2)
_cell_angle_beta 87.948(2)
_cell_angle_gamma 80.579(2)
_cell_formula_units_Z 2
_cell_length_a 9.2148(4)
_cell_length_b 13.8751(7)
_cell_length_c 16.7722(8)
_cell_measurement_reflns_used 9976
_cell_measurement_temperature 150(2)
_cell_measurement_theta_max 27.38
_cell_measurement_theta_min 2.51
_cell_volume 2043.28(17)
_computing_cell_refinement 'SAINT V8.40B (?, 2016)'
_computing_data_reduction 'SAINT V8.40B (?, 2016)'
_computing_molecular_graphics 'Olex2 1.3 (Dolomanov et al., 2009)'
_computing_publication_material 'Olex2 1.3 (Dolomanov et al., 2009)'
_computing_structure_refinement 'SHELXL 2014/7 (Sheldrick, 2015)'
_computing_structure_solution 'SHELXT 2018/2 (Sheldrick, 2018)'
_diffrn_ambient_temperature 150.0
_diffrn_measured_fraction_theta_full 0.998
_diffrn_measured_fraction_theta_max 0.998
_diffrn_measurement_device_type 'Bruker APEX-II CCD'
_diffrn_measurement_method '\f and \w scans'
_diffrn_radiation_type MoK\a
_diffrn_radiation_wavelength 0.71073
_diffrn_reflns_av_R_equivalents 0.1033
_diffrn_reflns_av_unetI/netI 0.0669
_diffrn_reflns_Laue_measured_fraction_full 0.998
_diffrn_reflns_Laue_measured_fraction_max 0.998
_diffrn_reflns_limit_h_max 10
_diffrn_reflns_limit_h_min -11
_diffrn_reflns_limit_k_max 18
_diffrn_reflns_limit_k_min -18
_diffrn_reflns_limit_l_max 21
_diffrn_reflns_limit_l_min -21
_diffrn_reflns_number 56158
_diffrn_reflns_point_group_measured_fraction_full 0.998
_diffrn_reflns_point_group_measured_fraction_max 0.998
_diffrn_reflns_theta_full 25.242
_diffrn_reflns_theta_max 27.526
_diffrn_reflns_theta_min 2.240
_diffrn_source_current 1.4
_diffrn_source_power 0.07
_diffrn_source_voltage 50.0
_diffrn_standards_number 0
_exptl_absorpt_coefficient_mu 0.331
_exptl_absorpt_correction_T_max 0.7456
_exptl_absorpt_correction_T_min 0.5743
_exptl_absorpt_correction_type none
_exptl_absorpt_process_details
;
SADABS-2016/2 (Bruker,2016/2) was used for absorption correction.
wR2(int) was 0.1574 before and 0.0919 after correction.
The Ratio of minimum to maximum transmission is 0.7703.
The \l/2 correction factor is Not present.
;
_exptl_crystal_colour colourless
_exptl_crystal_colour_primary colourless
_exptl_crystal_density_diffrn 1.358
_exptl_crystal_description plate
_exptl_crystal_F_000 868
_exptl_crystal_preparation Luminescent
_exptl_crystal_size_max 0.44
_exptl_crystal_size_mid 0.37
_exptl_crystal_size_min 0.1
_refine_diff_density_max 0.801
_refine_diff_density_min -0.909
_refine_diff_density_rms 0.071
_refine_ls_extinction_method none
_refine_ls_goodness_of_fit_ref 1.038
_refine_ls_hydrogen_treatment constr
_refine_ls_matrix_type full
_refine_ls_number_parameters 527
_refine_ls_number_reflns 9376
_refine_ls_number_restraints 0
_refine_ls_restrained_S_all 1.038
_refine_ls_R_factor_all 0.0869
_refine_ls_R_factor_gt 0.0620
_refine_ls_shift/su_max 0.000
_refine_ls_shift/su_mean 0.000
_refine_ls_structure_factor_coef Fsqd
_refine_ls_weighting_details 'w=1/[\s^2^(Fo^2^)+(0.0778P)^2^+1.7876P] where P=(Fo^2^+2Fc^2^)/3'
_refine_ls_weighting_scheme calc
_refine_ls_wR_factor_gt 0.1602
_refine_ls_wR_factor_ref 0.1776
_reflns_Friedel_coverage 0.000
_reflns_number_gt 6926
_reflns_number_total 9376
_reflns_threshold_expression 'I > 2\s(I)'
_cod_data_source_file d4cc00154k2.cif
_cod_data_source_block mo_lzy_hy_150k_0m_a
_cod_depositor_comments 'Adding full bibliography for 7132731.cif.'
_cod_database_code 7132731
_shelx_shelxl_version_number 2014/7
_shelx_space_group_comment
;
The symmetry employed for this shelxl refinement is uniquely defined
by the following loop, which should always be used as a source of
symmetry information in preference to the above space-group names.
They are only intended as comments.
;
_shelx_estimated_absorpt_t_max 0.968
_shelx_estimated_absorpt_t_min 0.868
_olex2_refinement_description
;
1. Fixed Uiso
 At 1.2 times of:
  All C(H) groups, All C(H,H) groups
 At 1.5 times of:
  All C(H,H,H) groups
2.a Secondary CH2 refined with riding coordinates:
 C52(H52A,H52B), C51(H51A,H51B)
2.b Aromatic/amide H refined with riding coordinates:
 C1(H1), C7(H7), C13(H13), C14(H14), C15(H15), C16(H16), C17(H17), C18(H18),
 C21(H21), C22(H22), C28(H28), C29(H29), C30(H30), C31(H31), C32(H32), C36(H36),
  C37(H37), C38(H38), C39(H39), C42(H42), C43(H43), C44(H44), C45(H45), C46(H46)
2.c Idealised Me refined as rotating group:
 C25(H25A,H25B,H25C), C26(H26A,H26B,H26C), C48(H48A,H48B,H48C), C49(H49A,H49B,
 H49C)
;
_olex2_submission_special_instructions 'No special instructions were received'

loop_
_space_group_symop_operation_xyz
'x, y, z'
'-x, -y, -z'

loop_
_atom_site_label
_atom_site_type_symbol
_atom_site_fract_x
_atom_site_fract_y
_atom_site_fract_z
_atom_site_U_iso_or_equiv
_atom_site_adp_type
_atom_site_occupancy
_atom_site_site_symmetry_order
_atom_site_calc_flag
_atom_site_refinement_flags_posn
_atom_site_refinement_flags_adp
_atom_site_refinement_flags_occupancy
_atom_site_disorder_assembly
_atom_site_disorder_group
Cl1 Cl -0.15276(9) 0.02893(6) 0.39781(5) 0.0532(2) Uani 1 1 d . . . . .
Cl2 Cl 0.15811(9) 0.02642(7) 0.35724(6) 0.0588(2) Uani 1 1 d . . . . .
Cl3 Cl 0.51390(13) 0.05767(11) 0.26191(7) 0.0843(4) Uani 1 1 d . . . . .
Cl4 Cl 0.52264(14) -0.04743(10) 0.13375(11) 0.1028(5) Uani 1 1 d . . . . .
O1 O 0.11772(17) 0.53126(12) 0.56283(9) 0.0226(3) Uani 1 1 d . . . . .
N1 N 0.68274(19) 0.33861(15) 0.20155(11) 0.0220(4) Uani 1 1 d . . . . .
C1 C 0.1591(2) 0.36997(18) 0.65578(14) 0.0235(5) Uani 1 1 d . . . . .
H1 H 0.0995 0.3956 0.6954 0.028 Uiso 1 1 calc R U . . .
C2 C 0.1848(2) 0.43147(17) 0.57918(13) 0.0207(4) Uani 1 1 d . . . . .
C3 C 0.2735(2) 0.39365(17) 0.52125(13) 0.0191(4) Uani 1 1 d . . . . .
B4 B 0.2967(2) 0.46524(19) 0.43988(15) 0.0183(5) Uani 1 1 d . . . . .
C5 C 0.3935(2) 0.43037(16) 0.37507(13) 0.0175(4) Uani 1 1 d . . . . .
C6 C 0.4146(2) 0.50206(16) 0.30092(13) 0.0181(4) Uani 1 1 d . . . . .
C7 C 0.5110(2) 0.47031(17) 0.24343(13) 0.0211(4) Uani 1 1 d . . . . .
H7 H 0.5293 0.5168 0.1930 0.025 Uiso 1 1 calc R U . . .
C8 C 0.5801(2) 0.37039(18) 0.26037(13) 0.0209(4) Uani 1 1 d . . . . .
C9 C 0.6311(2) 0.31786(16) 0.13126(13) 0.0196(4) Uani 1 1 d . . . . .
C10 C 0.7291(2) 0.27585(16) 0.07883(13) 0.0189(4) Uani 1 1 d . . . . .
C11 C 0.8944(2) 0.25162(16) 0.09454(12) 0.0166(4) Uani 1 1 d . . . . .
C12 C 0.9512(2) 0.13802(16) 0.11048(13) 0.0198(4) Uani 1 1 d . . . . .
C13 C 0.9086(3) 0.06028(18) 0.17171(15) 0.0280(5) Uani 1 1 d . . . . .
H13 H 0.8340 0.0734 0.2098 0.034 Uiso 1 1 calc R U . . .
C14 C 0.9786(3) -0.0382(2) 0.17596(17) 0.0370(6) Uani 1 1 d . . . . .
H14 H 0.9515 -0.0930 0.2176 0.044 Uiso 1 1 calc R U . . .
C15 C 1.0866(3) -0.05680(19) 0.12041(18) 0.0398(7) Uani 1 1 d . . . . .
H15 H 1.1335 -0.1243 0.1249 0.048 Uiso 1 1 calc R U . . .
C16 C 0.0627(2) 0.69797(18) 0.47895(15) 0.0245(5) Uani 1 1 d . . . . .
H16 H 0.0032 0.7167 0.5216 0.029 Uiso 1 1 calc R U . . .
C17 C 0.0796(2) 0.76730(18) 0.40472(15) 0.0263(5) Uani 1 1 d . . . . .
H17 H 0.0303 0.8348 0.3969 0.032 Uiso 1 1 calc R U . . .
C18 C 0.1662(2) 0.74184(17) 0.34087(14) 0.0236(5) Uani 1 1 d . . . . .
H18 H 0.1755 0.7918 0.2909 0.028 Uiso 1 1 calc R U . . .
C19 C 0.2389(2) 0.64323(17) 0.35046(13) 0.0196(4) Uani 1 1 d . . . . .
C20 C 0.2224(2) 0.57242(17) 0.42533(13) 0.0194(4) Uani 1 1 d . . . . .
C21 C 0.2237(2) 0.26934(19) 0.67236(14) 0.0260(5) Uani 1 1 d . . . . .
H21 H 0.2076 0.2258 0.7247 0.031 Uiso 1 1 calc R U . . .
C22 C 0.3116(2) 0.22931(18) 0.61533(14) 0.0241(5) Uani 1 1 d . . . . .
H22 H 0.3527 0.1596 0.6289 0.029 Uiso 1 1 calc R U . . .
C23 C 0.3390(2) 0.29162(17) 0.53864(13) 0.0190(4) Uani 1 1 d . . . . .
C24 C 0.4381(2) 0.25090(16) 0.47453(13) 0.0205(4) Uani 1 1 d . . . . .
C25 C 0.5891(3) 0.2058(2) 0.51569(15) 0.0335(6) Uani 1 1 d . . . . .
H25A H 0.6326 0.2592 0.5299 0.050 Uiso 1 1 calc R U . . .
H25B H 0.6539 0.1766 0.4775 0.050 Uiso 1 1 calc R U . . .
H25C H 0.5770 0.1530 0.5660 0.050 Uiso 1 1 calc R U . . .
C26 C 0.3681(3) 0.1677(2) 0.45243(17) 0.0346(6) Uani 1 1 d . . . . .
H26A H 0.3528 0.1162 0.5030 0.052 Uiso 1 1 calc R U . . .
H26B H 0.4337 0.1366 0.4156 0.052 Uiso 1 1 calc R U . . .
H26C H 0.2734 0.1974 0.4247 0.052 Uiso 1 1 calc R U . . .
C27 C 0.4627(2) 0.32888(16) 0.39289(13) 0.0181(4) Uani 1 1 d . . . . .
C28 C 0.4799(2) 0.33884(19) 0.11215(14) 0.0257(5) Uani 1 1 d . . . . .
H28 H 0.4127 0.3678 0.1471 0.031 Uiso 1 1 calc R U . . .
C29 C 0.4281(2) 0.3180(2) 0.04346(15) 0.0290(5) Uani 1 1 d . . . . .
H29 H 0.3258 0.3336 0.0310 0.035 Uiso 1 1 calc R U . . .
C30 C 0.5237(3) 0.2745(2) -0.00753(15) 0.0311(6) Uani 1 1 d . . . . .
H30 H 0.4878 0.2585 -0.0542 0.037 Uiso 1 1 calc R U . . .
C31 C 0.6724(3) 0.25457(19) 0.01059(14) 0.0269(5) Uani 1 1 d . . . . .
H31 H 0.7383 0.2253 -0.0248 0.032 Uiso 1 1 calc R U . . .
C32 C 1.1285(3) 0.02053(19) 0.05821(16) 0.0326(6) Uani 1 1 d . . . . .
H32 H 1.2025 0.0068 0.0199 0.039 Uiso 1 1 calc R U . . .
C33 C 1.0589(2) 0.11929(17) 0.05320(14) 0.0231(5) Uani 1 1 d . . . . .
C34 C 1.0758(2) 0.21494(17) -0.00577(13) 0.0205(4) Uani 1 1 d . . . . .
C35 C 0.9799(2) 0.29254(16) 0.01666(12) 0.0173(4) Uani 1 1 d . . . . .
C36 C 0.9724(2) 0.39173(17) -0.02890(13) 0.0221(5) Uani 1 1 d . . . . .
H36 H 0.9061 0.4442 -0.0141 0.027 Uiso 1 1 calc R U . . .
C37 C 1.0635(3) 0.4133(2) -0.09682(14) 0.0281(5) Uani 1 1 d . . . . .
H37 H 1.0605 0.4812 -0.1283 0.034 Uiso 1 1 calc R U . . .
C38 C 1.1590(3) 0.3363(2) -0.11896(14) 0.0302(6) Uani 1 1 d . . . . .
H38 H 1.2208 0.3523 -0.1655 0.036 Uiso 1 1 calc R U . . .
C39 C 1.1657(2) 0.2368(2) -0.07443(14) 0.0281(5) Uani 1 1 d . . . . .
H39 H 1.2303 0.1844 -0.0904 0.034 Uiso 1 1 calc R U . . .
C40 C 0.9379(2) 0.29154(16) 0.16560(12) 0.0172(4) Uani 1 1 d . . . . .
C41 C 0.8334(2) 0.33259(16) 0.21520(13) 0.0178(4) Uani 1 1 d . . . . .
C42 C 0.8811(2) 0.36921(17) 0.27877(13) 0.0202(4) Uani 1 1 d . . . . .
H42 H 0.8107 0.3980 0.3123 0.024 Uiso 1 1 calc R U . . .
C43 C 1.0292(2) 0.36381(17) 0.29298(13) 0.0221(5) Uani 1 1 d . . . . .
H43 H 1.0598 0.3895 0.3358 0.027 Uiso 1 1 calc R U . . .
C44 C 1.1336(2) 0.32116(19) 0.24513(14) 0.0253(5) Uani 1 1 d . . . . .
H44 H 1.2356 0.3160 0.2556 0.030 Uiso 1 1 calc R U . . .
C45 C 1.0865(2) 0.28633(18) 0.18202(14) 0.0225(5) Uani 1 1 d . . . . .
H45 H 1.1579 0.2579 0.1487 0.027 Uiso 1 1 calc R U . . .
C46 C 0.5563(2) 0.29959(17) 0.33299(13) 0.0205(4) Uani 1 1 d . . . . .
H46 H 0.6036 0.2314 0.3419 0.025 Uiso 1 1 calc R U . . .
C47 C 0.3311(2) 0.61166(16) 0.28013(13) 0.0198(4) Uani 1 1 d . . . . .
C48 C 0.2246(3) 0.62051(19) 0.20869(14) 0.0271(5) Uani 1 1 d . . . . .
H48A H 0.2808 0.6059 0.1613 0.041 Uiso 1 1 calc R U . . .
H48B H 0.1690 0.6892 0.1927 0.041 Uiso 1 1 calc R U . . .
H48C H 0.1562 0.5720 0.2267 0.041 Uiso 1 1 calc R U . . .
C49 C 0.4413(3) 0.68542(19) 0.25177(17) 0.0318(6) Uani 1 1 d . . . . .
H49A H 0.5099 0.6785 0.2970 0.048 Uiso 1 1 calc R U . . .
H49B H 0.3881 0.7548 0.2359 0.048 Uiso 1 1 calc R U . . .
H49C H 0.4963 0.6700 0.2043 0.048 Uiso 1 1 calc R U . . .
C50 C 0.1359(2) 0.60002(17) 0.48856(13) 0.0204(4) Uani 1 1 d . . . . .
C52 C -0.0062(4) 0.0986(2) 0.3771(2) 0.0528(8) Uani 1 1 d . . . . .
H52A H -0.0323 0.1569 0.3288 0.063 Uiso 1 1 calc R U . . .
H52B H 0.0083 0.1253 0.4250 0.063 Uiso 1 1 calc R U . . .
C51 C 0.4483(6) 0.0579(3) 0.1664(3) 0.0777(13) Uani 1 1 d . . . . .
H51A H 0.3400 0.0621 0.1692 0.093 Uiso 1 1 calc R U . . .
H51B H 0.4705 0.1190 0.1252 0.093 Uiso 1 1 calc R U . . .

loop_
_atom_site_aniso_label
_atom_site_aniso_U_11
_atom_site_aniso_U_22
_atom_site_aniso_U_33
_atom_site_aniso_U_23
_atom_site_aniso_U_13
_atom_site_aniso_U_12
Cl1 0.0536(5) 0.0414(4) 0.0593(5) -0.0106(4) 0.0169(4) -0.0003(3)
Cl2 0.0471(4) 0.0508(5) 0.0812(6) -0.0155(4) -0.0093(4) -0.0156(4)
Cl3 0.0800(7) 0.1168(10) 0.0651(6) -0.0299(6) 0.0074(5) -0.0326(7)
Cl4 0.0727(7) 0.0890(9) 0.1708(14) -0.0841(10) 0.0199(8) -0.0043(6)
O1 0.0244(8) 0.0228(8) 0.0217(8) -0.0103(6) 0.0060(6) -0.0003(6)
N1 0.0167(9) 0.0323(11) 0.0205(9) -0.0145(8) 0.0036(7) -0.0022(7)
C1 0.0212(10) 0.0325(13) 0.0195(10) -0.0098(9) 0.0034(8) -0.0073(9)
C2 0.0184(10) 0.0240(11) 0.0215(10) -0.0092(9) -0.0008(8) -0.0032(8)
C3 0.0169(10) 0.0231(11) 0.0184(10) -0.0071(8) 0.0007(8) -0.0035(8)
B4 0.0149(10) 0.0215(12) 0.0197(11) -0.0079(9) -0.0007(9) -0.0018(9)
C5 0.0149(9) 0.0206(11) 0.0182(10) -0.0080(8) -0.0007(8) -0.0013(8)
C6 0.0154(9) 0.0219(11) 0.0183(10) -0.0076(8) 0.0003(8) -0.0032(8)
C7 0.0192(10) 0.0258(12) 0.0183(10) -0.0062(9) 0.0017(8) -0.0027(9)
C8 0.0149(10) 0.0292(12) 0.0209(10) -0.0126(9) 0.0017(8) -0.0009(8)
C9 0.0190(10) 0.0212(11) 0.0194(10) -0.0058(8) 0.0018(8) -0.0049(8)
C10 0.0181(10) 0.0204(11) 0.0182(10) -0.0049(8) 0.0019(8) -0.0040(8)
C11 0.0176(10) 0.0171(10) 0.0159(10) -0.0058(8) 0.0023(7) -0.0026(8)
C12 0.0205(10) 0.0188(11) 0.0214(10) -0.0075(8) -0.0041(8) -0.0021(8)
C13 0.0302(12) 0.0264(12) 0.0274(12) -0.0039(10) -0.0029(9) -0.0089(10)
C14 0.0487(16) 0.0216(12) 0.0383(14) 0.0012(11) -0.0147(12) -0.0094(11)
C15 0.0553(17) 0.0182(12) 0.0441(16) -0.0103(11) -0.0181(13) 0.0069(11)
C16 0.0204(10) 0.0262(12) 0.0304(12) -0.0160(10) 0.0019(9) -0.0003(9)
C17 0.0226(11) 0.0197(11) 0.0376(13) -0.0119(10) -0.0041(9) 0.0019(9)
C18 0.0222(11) 0.0204(11) 0.0265(11) -0.0046(9) -0.0024(9) -0.0003(9)
C19 0.0159(9) 0.0219(11) 0.0218(10) -0.0074(9) -0.0015(8) -0.0021(8)
C20 0.0164(10) 0.0208(11) 0.0218(10) -0.0075(8) 0.0006(8) -0.0024(8)
C21 0.0244(11) 0.0343(13) 0.0188(11) -0.0032(9) 0.0017(9) -0.0097(10)
C22 0.0242(11) 0.0235(11) 0.0239(11) -0.0033(9) -0.0009(9) -0.0058(9)
C23 0.0158(9) 0.0227(11) 0.0195(10) -0.0065(8) -0.0006(8) -0.0039(8)
C24 0.0196(10) 0.0191(11) 0.0229(11) -0.0069(9) 0.0008(8) -0.0015(8)
C25 0.0235(12) 0.0424(15) 0.0261(12) -0.0026(11) -0.0010(9) 0.0093(10)
C26 0.0503(16) 0.0260(13) 0.0337(13) -0.0133(11) 0.0101(12) -0.0165(11)
C27 0.0141(9) 0.0220(11) 0.0200(10) -0.0084(8) -0.0007(8) -0.0026(8)
C28 0.0187(10) 0.0353(13) 0.0240(11) -0.0110(10) 0.0027(8) -0.0019(9)
C29 0.0175(10) 0.0428(15) 0.0272(12) -0.0093(11) -0.0005(9) -0.0054(10)
C30 0.0260(12) 0.0507(16) 0.0215(11) -0.0148(11) -0.0009(9) -0.0113(11)
C31 0.0235(11) 0.0390(14) 0.0216(11) -0.0138(10) 0.0037(9) -0.0059(10)
C32 0.0353(13) 0.0270(13) 0.0365(14) -0.0179(11) -0.0084(11) 0.0096(10)
C33 0.0255(11) 0.0225(11) 0.0227(11) -0.0107(9) -0.0052(9) 0.0008(9)
C34 0.0173(10) 0.0253(11) 0.0215(10) -0.0117(9) 0.0003(8) -0.0019(8)
C35 0.0167(9) 0.0219(11) 0.0158(10) -0.0079(8) 0.0008(7) -0.0057(8)
C36 0.0249(11) 0.0222(11) 0.0207(11) -0.0065(9) -0.0016(8) -0.0057(9)
C37 0.0299(12) 0.0343(13) 0.0208(11) -0.0017(10) -0.0021(9) -0.0159(10)
C38 0.0235(11) 0.0534(16) 0.0165(11) -0.0085(11) 0.0032(9) -0.0153(11)
C39 0.0194(11) 0.0447(15) 0.0238(11) -0.0169(11) 0.0022(9) -0.0030(10)
C40 0.0192(10) 0.0170(10) 0.0153(10) -0.0046(8) 0.0028(8) -0.0025(8)
C41 0.0183(10) 0.0172(10) 0.0164(10) -0.0026(8) 0.0009(8) -0.0017(8)
C42 0.0218(10) 0.0215(11) 0.0183(10) -0.0081(8) 0.0032(8) -0.0021(8)
C43 0.0243(11) 0.0240(11) 0.0202(10) -0.0082(9) 0.0006(8) -0.0060(9)
C44 0.0170(10) 0.0362(13) 0.0246(11) -0.0100(10) -0.0001(8) -0.0059(9)
C45 0.0192(10) 0.0288(12) 0.0212(11) -0.0111(9) 0.0041(8) -0.0023(9)
C46 0.0176(10) 0.0210(11) 0.0247(11) -0.0104(9) 0.0000(8) -0.0004(8)
C47 0.0194(10) 0.0200(11) 0.0193(10) -0.0045(8) 0.0013(8) -0.0021(8)
C48 0.0265(12) 0.0301(13) 0.0233(11) -0.0077(10) -0.0039(9) 0.0014(10)
C49 0.0288(12) 0.0282(13) 0.0416(14) -0.0126(11) 0.0115(11) -0.0102(10)
C50 0.0190(10) 0.0236(11) 0.0214(11) -0.0099(9) 0.0009(8) -0.0046(8)
C52 0.068(2) 0.0257(15) 0.065(2) -0.0102(14) -0.0137(17) -0.0052(14)
C51 0.104(3) 0.051(2) 0.076(3) -0.024(2) -0.028(2) 0.015(2)

loop_
_atom_type_symbol
_atom_type_description
_atom_type_scat_dispersion_real
_atom_type_scat_dispersion_imag
_atom_type_scat_source
C C 0.0033 0.0016 'International Tables Vol C Tables 4.2.6.8 and 6.1.1.4'
H H 0.0000 0.0000 'International Tables Vol C Tables 4.2.6.8 and 6.1.1.4'
B B 0.0013 0.0007 'International Tables Vol C Tables 4.2.6.8 and 6.1.1.4'
Cl Cl 0.1484 0.1585 'International Tables Vol C Tables 4.2.6.8 and 6.1.1.4'
N N 0.0061 0.0033 'International Tables Vol C Tables 4.2.6.8 and 6.1.1.4'
O O 0.0106 0.0060 'International Tables Vol C Tables 4.2.6.8 and 6.1.1.4'

loop_
_geom_angle_atom_site_label_1
_geom_angle_atom_site_label_2
_geom_angle_atom_site_label_3
_geom_angle
_geom_angle_site_symmetry_1
_geom_angle_site_symmetry_3
_geom_angle_publ_flag
C2 O1 C50 121.97(16) . . ?
C9 N1 C8 120.13(17) . . ?
C9 N1 C41 121.34(17) . . ?
C41 N1 C8 118.50(17) . . ?
C2 C1 H1 121.4 . . ?
C2 C1 C21 117.2(2) . . ?
C21 C1 H1 121.4 . . ?
O1 C2 C1 116.72(19) . . ?
O1 C2 C3 122.03(19) . . ?
C1 C2 C3 121.2(2) . . ?
C2 C3 B4 118.0(2) . . ?
C2 C3 C23 121.2(2) . . ?
C23 C3 B4 120.86(19) . . ?
C3 B4 C5 121.0(2) . . ?
C20 B4 C3 117.95(19) . . ?
C20 B4 C5 121.1(2) . . ?
C6 C5 B4 118.19(19) . . ?
C6 C5 C27 123.25(19) . . ?
C27 C5 B4 118.51(19) . . ?
C5 C6 C47 122.65(18) . . ?
C7 C6 C5 117.68(19) . . ?
C7 C6 C47 119.62(19) . . ?
C6 C7 H7 120.2 . . ?
C8 C7 C6 119.6(2) . . ?
C8 C7 H7 120.2 . . ?
C7 C8 N1 119.3(2) . . ?
C46 C8 N1 118.3(2) . . ?
C46 C8 C7 122.36(19) . . ?
N1 C9 C10 120.56(18) . . ?
N1 C9 C28 120.49(19) . . ?
C10 C9 C28 118.94(19) . . ?
C9 C10 C11 122.36(18) . . ?
C31 C10 C9 118.54(19) . . ?
C31 C10 C11 119.10(19) . . ?
C10 C11 C12 111.74(17) . . ?
C10 C11 C35 111.48(17) . . ?
C10 C11 C40 111.61(17) . . ?
C35 C11 C12 100.58(16) . . ?
C40 C11 C12 110.55(16) . . ?
C40 C11 C35 110.40(16) . . ?
C13 C12 C11 127.9(2) . . ?
C13 C12 C33 121.4(2) . . ?
C33 C12 C11 110.77(19) . . ?
C12 C13 H13 121.0 . . ?
C12 C13 C14 118.0(2) . . ?
C14 C13 H13 121.0 . . ?
C13 C14 H14 119.6 . . ?
C15 C14 C13 120.7(2) . . ?
C15 C14 H14 119.6 . . ?
C14 C15 H15 119.2 . . ?
C14 C15 C32 121.6(2) . . ?
C32 C15 H15 119.2 . . ?
C17 C16 H16 121.3 . . ?
C17 C16 C50 117.4(2) . . ?
C50 C16 H16 121.3 . . ?
C16 C17 H17 118.7 . . ?
C16 C17 C18 122.6(2) . . ?
C18 C17 H17 118.7 . . ?
C17 C18 H18 120.0 . . ?
C19 C18 C17 120.0(2) . . ?
C19 C18 H18 120.0 . . ?
C18 C19 C20 117.9(2) . . ?
C18 C19 C47 121.3(2) . . ?
C20 C19 C47 120.72(19) . . ?
C19 C20 B4 120.89(19) . . ?
C50 C20 B4 118.1(2) . . ?
C50 C20 C19 121.0(2) . . ?
C1 C21 H21 118.6 . . ?
C1 C21 C22 122.7(2) . . ?
C22 C21 H21 118.6 . . ?
C21 C22 H22 120.0 . . ?
C23 C22 C21 119.9(2) . . ?
C23 C22 H22 120.0 . . ?
C3 C23 C24 120.72(19) . . ?
C22 C23 C3 117.7(2) . . ?
C22 C23 C24 121.6(2) . . ?
C23 C24 C27 116.22(18) . . ?
C25 C24 C23 107.20(18) . . ?
C25 C24 C26 110.0(2) . . ?
C25 C24 C27 107.93(18) . . ?
C26 C24 C23 108.05(18) . . ?
C26 C24 C27 107.39(18) . . ?
C24 C25 H25A 109.5 . . ?
C24 C25 H25B 109.5 . . ?
C24 C25 H25C 109.5 . . ?
H25A C25 H25B 109.5 . . ?
H25A C25 H25C 109.5 . . ?
H25B C25 H25C 109.5 . . ?
C24 C26 H26A 109.5 . . ?
C24 C26 H26B 109.5 . . ?
C24 C26 H26C 109.5 . . ?
H26A C26 H26B 109.5 . . ?
H26A C26 H26C 109.5 . . ?
H26B C26 H26C 109.5 . . ?
C5 C27 C24 122.66(18) . . ?
C46 C27 C5 117.3(2) . . ?
C46 C27 C24 120.04(19) . . ?
C9 C28 H28 119.6 . . ?
C29 C28 C9 120.9(2) . . ?
C29 C28 H28 119.6 . . ?
C28 C29 H29 119.7 . . ?
C28 C29 C30 120.5(2) . . ?
C30 C29 H29 119.7 . . ?
C29 C30 H30 120.6 . . ?
C31 C30 C29 118.8(2) . . ?
C31 C30 H30 120.6 . . ?
C10 C31 H31 118.8 . . ?
C30 C31 C10 122.3(2) . . ?
C30 C31 H31 118.8 . . ?
C15 C32 H32 120.9 . . ?
C15 C32 C33 118.2(2) . . ?
C33 C32 H32 120.9 . . ?
C12 C33 C32 120.1(2) . . ?
C12 C33 C34 108.98(19) . . ?
C32 C33 C34 130.9(2) . . ?
C35 C34 C33 108.27(19) . . ?
C39 C34 C33 131.5(2) . . ?
C39 C34 C35 120.2(2) . . ?
C34 C35 C11 111.29(18) . . ?
C36 C35 C11 127.93(19) . . ?
C36 C35 C34 120.8(2) . . ?
C35 C36 H36 120.6 . . ?
C35 C36 C37 118.8(2) . . ?
C37 C36 H36 120.6 . . ?
C36 C37 H37 119.7 . . ?
C38 C37 C36 120.5(2) . . ?
C38 C37 H37 119.7 . . ?
C37 C38 H38 119.5 . . ?
C39 C38 C37 121.1(2) . . ?
C39 C38 H38 119.5 . . ?
C34 C39 H39 120.7 . . ?
C38 C39 C34 118.7(2) . . ?
C38 C39 H39 120.7 . . ?
C41 C40 C11 122.17(18) . . ?
C45 C40 C11 119.11(18) . . ?
C45 C40 C41 118.72(19) . . ?
N1 C41 C42 120.03(18) . . ?
C40 C41 N1 120.79(18) . . ?
C40 C41 C42 119.17(19) . . ?
C41 C42 H42 119.6 . . ?
C43 C42 C41 120.7(2) . . ?
C43 C42 H42 119.6 . . ?
C42 C43 H43 119.8 . . ?
C42 C43 C44 120.4(2) . . ?
C44 C43 H43 119.8 . . ?
C43 C44 H44 120.6 . . ?
C45 C44 C43 118.8(2) . . ?
C45 C44 H44 120.6 . . ?
C40 C45 H45 118.9 . . ?
C44 C45 C40 122.1(2) . . ?
C44 C45 H45 118.9 . . ?
C8 C46 C27 119.8(2) . . ?
C8 C46 H46 120.1 . . ?
C27 C46 H46 120.1 . . ?
C19 C47 C6 116.00(17) . . ?
C19 C47 C48 107.50(17) . . ?
C48 C47 C6 106.10(17) . . ?
C49 C47 C6 109.35(18) . . ?
C49 C47 C19 107.93(18) . . ?
C49 C47 C48 109.86(19) . . ?
C47 C48 H48A 109.5 . . ?
C47 C48 H48B 109.5 . . ?
C47 C48 H48C 109.5 . . ?
H48A C48 H48B 109.5 . . ?
H48A C48 H48C 109.5 . . ?
H48B C48 H48C 109.5 . . ?
C47 C49 H49A 109.5 . . ?
C47 C49 H49B 109.5 . . ?
C47 C49 H49C 109.5 . . ?
H49A C49 H49B 109.5 . . ?
H49A C49 H49C 109.5 . . ?
H49B C49 H49C 109.5 . . ?
O1 C50 C16 116.88(19) . . ?
O1 C50 C20 121.93(19) . . ?
C16 C50 C20 121.2(2) . . ?
Cl1 C52 H52A 109.1 . . ?
Cl1 C52 H52B 109.1 . . ?
Cl2 C52 Cl1 112.65(17) . . ?
Cl2 C52 H52A 109.1 . . ?
Cl2 C52 H52B 109.1 . . ?
H52A C52 H52B 107.8 . . ?
Cl3 C51 H51A 108.9 . . ?
Cl3 C51 H51B 108.9 . . ?
Cl4 C51 Cl3 113.4(2) . . ?
Cl4 C51 H51A 108.9 . . ?
Cl4 C51 H51B 108.9 . . ?
H51A C51 H51B 107.7 . . ?

loop_
_geom_bond_atom_site_label_1
_geom_bond_atom_site_label_2
_geom_bond_distance
_geom_bond_site_symmetry_2
_geom_bond_publ_flag
Cl1 C52 1.760(4) . ?
Cl2 C52 1.746(4) . ?
Cl3 C51 1.731(4) . ?
Cl4 C51 1.723(4) . ?
O1 C2 1.382(3) . ?
O1 C50 1.383(3) . ?
N1 C8 1.444(3) . ?
N1 C9 1.400(3) . ?
N1 C41 1.400(3) . ?
C1 H1 0.9500 . ?
C1 C2 1.383(3) . ?
C1 C21 1.386(3) . ?
C2 C3 1.398(3) . ?
C3 B4 1.497(3) . ?
C3 C23 1.404(3) . ?
B4 C5 1.508(3) . ?
B4 C20 1.493(3) . ?
C5 C6 1.407(3) . ?
C5 C27 1.407(3) . ?
C6 C7 1.394(3) . ?
C6 C47 1.545(3) . ?
C7 H7 0.9500 . ?
C7 C8 1.389(3) . ?
C8 C46 1.389(3) . ?
C9 C10 1.402(3) . ?
C9 C28 1.407(3) . ?
C10 C11 1.522(3) . ?
C10 C31 1.392(3) . ?
C11 C12 1.534(3) . ?
C11 C35 1.529(3) . ?
C11 C40 1.529(3) . ?
C12 C13 1.381(3) . ?
C12 C33 1.397(3) . ?
C13 H13 0.9500 . ?
C13 C14 1.398(4) . ?
C14 H14 0.9500 . ?
C14 C15 1.378(4) . ?
C15 H15 0.9500 . ?
C15 C32 1.384(4) . ?
C16 H16 0.9500 . ?
C16 C17 1.384(3) . ?
C16 C50 1.387(3) . ?
C17 H17 0.9500 . ?
C17 C18 1.397(3) . ?
C18 H18 0.9500 . ?
C18 C19 1.393(3) . ?
C19 C20 1.400(3) . ?
C19 C47 1.543(3) . ?
C20 C50 1.399(3) . ?
C21 H21 0.9500 . ?
C21 C22 1.397(3) . ?
C22 H22 0.9500 . ?
C22 C23 1.392(3) . ?
C23 C24 1.545(3) . ?
C24 C25 1.537(3) . ?
C24 C26 1.539(3) . ?
C24 C27 1.545(3) . ?
C25 H25A 0.9800 . ?
C25 H25B 0.9800 . ?
C25 H25C 0.9800 . ?
C26 H26A 0.9800 . ?
C26 H26B 0.9800 . ?
C26 H26C 0.9800 . ?
C27 C46 1.398(3) . ?
C28 H28 0.9500 . ?
C28 C29 1.377(3) . ?
C29 H29 0.9500 . ?
C29 C30 1.383(3) . ?
C30 H30 0.9500 . ?
C30 C31 1.381(3) . ?
C31 H31 0.9500 . ?
C32 H32 0.9500 . ?
C32 C33 1.397(3) . ?
C33 C34 1.463(3) . ?
C34 C35 1.399(3) . ?
C34 C39 1.392(3) . ?
C35 C36 1.382(3) . ?
C36 H36 0.9500 . ?
C36 C37 1.389(3) . ?
C37 H37 0.9500 . ?
C37 C38 1.388(4) . ?
C38 H38 0.9500 . ?
C38 C39 1.382(4) . ?
C39 H39 0.9500 . ?
C40 C41 1.397(3) . ?
C40 C45 1.394(3) . ?
C41 C42 1.405(3) . ?
C42 H42 0.9500 . ?
C42 C43 1.380(3) . ?
C43 H43 0.9500 . ?
C43 C44 1.387(3) . ?
C44 H44 0.9500 . ?
C44 C45 1.381(3) . ?
C45 H45 0.9500 . ?
C46 H46 0.9500 . ?
C47 C48 1.544(3) . ?
C47 C49 1.536(3) . ?
C48 H48A 0.9800 . ?
C48 H48B 0.9800 . ?
C48 H48C 0.9800 . ?
C49 H49A 0.9800 . ?
C49 H49B 0.9800 . ?
C49 H49C 0.9800 . ?
C52 H52A 0.9900 . ?
C52 H52B 0.9900 . ?
C51 H51A 0.9900 . ?
C51 H51B 0.9900 . ?

loop_
_geom_torsion_atom_site_label_1
_geom_torsion_atom_site_label_2
_geom_torsion_atom_site_label_3
_geom_torsion_atom_site_label_4
_geom_torsion
_geom_torsion_site_symmetry_1
_geom_torsion_site_symmetry_2
_geom_torsion_site_symmetry_3
_geom_torsion_site_symmetry_4
_geom_torsion_publ_flag
O1 C2 C3 B4 0.9(3) . . . . ?
O1 C2 C3 C23 -179.06(19) . . . . ?
N1 C8 C46 C27 177.15(18) . . . . ?
N1 C9 C10 C11 -0.5(3) . . . . ?
N1 C9 C10 C31 178.7(2) . . . . ?
N1 C9 C28 C29 -179.5(2) . . . . ?
N1 C41 C42 C43 180.0(2) . . . . ?
C1 C2 C3 B4 -179.7(2) . . . . ?
C1 C2 C3 C23 0.3(3) . . . . ?
C1 C21 C22 C23 0.9(3) . . . . ?
C2 O1 C50 C16 179.71(19) . . . . ?
C2 O1 C50 C20 0.5(3) . . . . ?
C2 C1 C21 C22 -0.1(3) . . . . ?
C2 C3 B4 C5 178.67(19) . . . . ?
C2 C3 B4 C20 -0.6(3) . . . . ?
C2 C3 C23 C22 0.5(3) . . . . ?
C2 C3 C23 C24 -179.31(19) . . . . ?
C3 B4 C5 C6 -178.04(19) . . . . ?
C3 B4 C5 C27 -0.4(3) . . . . ?
C3 B4 C20 C19 -179.73(19) . . . . ?
C3 B4 C20 C50 0.3(3) . . . . ?
C3 C23 C24 C25 122.2(2) . . . . ?
C3 C23 C24 C26 -119.3(2) . . . . ?
C3 C23 C24 C27 1.4(3) . . . . ?
B4 C3 C23 C22 -179.52(19) . . . . ?
B4 C3 C23 C24 0.7(3) . . . . ?
B4 C5 C6 C7 176.38(19) . . . . ?
B4 C5 C6 C47 -6.0(3) . . . . ?
B4 C5 C27 C24 2.7(3) . . . . ?
B4 C5 C27 C46 -177.59(19) . . . . ?
B4 C20 C50 O1 -0.2(3) . . . . ?
B4 C20 C50 C16 -179.4(2) . . . . ?
C5 B4 C20 C19 1.0(3) . . . . ?
C5 B4 C20 C50 -179.01(19) . . . . ?
C5 C6 C7 C8 1.0(3) . . . . ?
C5 C6 C47 C19 8.3(3) . . . . ?
C5 C6 C47 C48 -111.0(2) . . . . ?
C5 C6 C47 C49 130.6(2) . . . . ?
C5 C27 C46 C8 1.4(3) . . . . ?
C6 C5 C27 C24 -179.80(19) . . . . ?
C6 C5 C27 C46 -0.1(3) . . . . ?
C6 C7 C8 N1 -178.40(18) . . . . ?
C6 C7 C8 C46 0.3(3) . . . . ?
C7 C6 C47 C19 -174.13(18) . . . . ?
C7 C6 C47 C48 66.6(2) . . . . ?
C7 C6 C47 C49 -51.8(3) . . . . ?
C7 C8 C46 C27 -1.6(3) . . . . ?
C8 N1 C9 C10 -172.6(2) . . . . ?
C8 N1 C9 C28 7.4(3) . . . . ?
C8 N1 C41 C40 172.7(2) . . . . ?
C8 N1 C41 C42 -8.1(3) . . . . ?
C9 N1 C8 C7 -79.5(3) . . . . ?
C9 N1 C8 C46 101.8(2) . . . . ?
C9 N1 C41 C40 -9.4(3) . . . . ?
C9 N1 C41 C42 169.8(2) . . . . ?
C9 C10 C11 C12 116.7(2) . . . . ?
C9 C10 C11 C35 -131.6(2) . . . . ?
C9 C10 C11 C40 -7.6(3) . . . . ?
C9 C10 C31 C30 0.7(4) . . . . ?
C9 C28 C29 C30 1.0(4) . . . . ?
C10 C9 C28 C29 0.5(4) . . . . ?
C10 C11 C12 C13 -58.8(3) . . . . ?
C10 C11 C12 C33 121.68(19) . . . . ?
C10 C11 C35 C34 -121.17(19) . . . . ?
C10 C11 C35 C36 59.7(3) . . . . ?
C10 C11 C40 C41 7.8(3) . . . . ?
C10 C11 C40 C45 -172.61(19) . . . . ?
C11 C10 C31 C30 180.0(2) . . . . ?
C11 C12 C13 C14 -178.3(2) . . . . ?
C11 C12 C33 C32 178.1(2) . . . . ?
C11 C12 C33 C34 -2.9(2) . . . . ?
C11 C35 C36 C37 178.1(2) . . . . ?
C11 C40 C41 N1 0.1(3) . . . . ?
C11 C40 C41 C42 -179.11(19) . . . . ?
C11 C40 C45 C44 179.9(2) . . . . ?
C12 C11 C35 C34 -2.6(2) . . . . ?
C12 C11 C35 C36 178.3(2) . . . . ?
C12 C11 C40 C41 -117.2(2) . . . . ?
C12 C11 C40 C45 62.4(2) . . . . ?
C12 C13 C14 C15 -0.1(4) . . . . ?
C12 C33 C34 C35 1.1(2) . . . . ?
C12 C33 C34 C39 -178.8(2) . . . . ?
C13 C12 C33 C32 -1.5(3) . . . . ?
C13 C12 C33 C34 177.5(2) . . . . ?
C13 C14 C15 C32 -0.7(4) . . . . ?
C14 C15 C32 C33 0.5(4) . . . . ?
C15 C32 C33 C12 0.6(3) . . . . ?
C15 C32 C33 C34 -178.2(2) . . . . ?
C16 C17 C18 C19 0.4(3) . . . . ?
C17 C16 C50 O1 -179.71(19) . . . . ?
C17 C16 C50 C20 -0.5(3) . . . . ?
C17 C18 C19 C20 -0.3(3) . . . . ?
C17 C18 C19 C47 177.88(19) . . . . ?
C18 C19 C20 B4 179.80(19) . . . . ?
C18 C19 C20 C50 -0.2(3) . . . . ?
C18 C19 C47 C6 175.97(19) . . . . ?
C18 C19 C47 C48 -65.5(3) . . . . ?
C18 C19 C47 C49 52.9(3) . . . . ?
C19 C20 C50 O1 179.78(19) . . . . ?
C19 C20 C50 C16 0.6(3) . . . . ?
C20 B4 C5 C6 1.2(3) . . . . ?
C20 B4 C5 C27 178.89(19) . . . . ?
C20 C19 C47 C6 -5.9(3) . . . . ?
C20 C19 C47 C48 112.6(2) . . . . ?
C20 C19 C47 C49 -129.0(2) . . . . ?
C21 C1 C2 O1 178.91(19) . . . . ?
C21 C1 C2 C3 -0.5(3) . . . . ?
C21 C22 C23 C3 -1.1(3) . . . . ?
C21 C22 C23 C24 178.71(19) . . . . ?
C22 C23 C24 C25 -57.6(3) . . . . ?
C22 C23 C24 C26 60.9(3) . . . . ?
C22 C23 C24 C27 -178.35(19) . . . . ?
C23 C3 B4 C5 -1.3(3) . . . . ?
C23 C3 B4 C20 179.38(19) . . . . ?
C23 C24 C27 C5 -3.2(3) . . . . ?
C23 C24 C27 C46 177.06(18) . . . . ?
C24 C27 C46 C8 -178.84(19) . . . . ?
C25 C24 C27 C5 -123.6(2) . . . . ?
C25 C24 C27 C46 56.7(3) . . . . ?
C26 C24 C27 C5 117.9(2) . . . . ?
C26 C24 C27 C46 -61.9(3) . . . . ?
C27 C5 C6 C7 -1.2(3) . . . . ?
C27 C5 C6 C47 176.44(19) . . . . ?
C28 C9 C10 C11 179.5(2) . . . . ?
C28 C9 C10 C31 -1.3(3) . . . . ?
C28 C29 C30 C31 -1.6(4) . . . . ?
C29 C30 C31 C10 0.7(4) . . . . ?
C31 C10 C11 C12 -62.5(3) . . . . ?
C31 C10 C11 C35 49.2(3) . . . . ?
C31 C10 C11 C40 173.2(2) . . . . ?
C32 C33 C34 C35 180.0(2) . . . . ?
C32 C33 C34 C39 0.0(4) . . . . ?
C33 C12 C13 C14 1.2(3) . . . . ?
C33 C34 C35 C11 1.1(2) . . . . ?
C33 C34 C35 C36 -179.72(19) . . . . ?
C33 C34 C39 C38 -179.4(2) . . . . ?
C34 C35 C36 C37 -1.0(3) . . . . ?
C35 C11 C12 C13 -177.2(2) . . . . ?
C35 C11 C12 C33 3.3(2) . . . . ?
C35 C11 C40 C41 132.4(2) . . . . ?
C35 C11 C40 C45 -48.0(3) . . . . ?
C35 C34 C39 C38 0.7(3) . . . . ?
C35 C36 C37 C38 0.8(3) . . . . ?
C36 C37 C38 C39 0.2(3) . . . . ?
C37 C38 C39 C34 -0.9(3) . . . . ?
C39 C34 C35 C11 -178.96(19) . . . . ?
C39 C34 C35 C36 0.2(3) . . . . ?
C40 C11 C12 C13 66.2(3) . . . . ?
C40 C11 C12 C33 -113.37(19) . . . . ?
C40 C11 C35 C34 114.17(19) . . . . ?
C40 C11 C35 C36 -64.9(3) . . . . ?
C40 C41 C42 C43 -0.8(3) . . . . ?
C41 N1 C8 C7 98.4(2) . . . . ?
C41 N1 C8 C46 -80.4(3) . . . . ?
C41 N1 C9 C10 9.6(3) . . . . ?
C41 N1 C9 C28 -170.4(2) . . . . ?
C41 C40 C45 C44 -0.6(3) . . . . ?
C41 C42 C43 C44 -0.6(3) . . . . ?
C42 C43 C44 C45 1.4(4) . . . . ?
C43 C44 C45 C40 -0.8(4) . . . . ?
C45 C40 C41 N1 -179.4(2) . . . . ?
C45 C40 C41 C42 1.3(3) . . . . ?
C47 C6 C7 C8 -176.66(19) . . . . ?
C47 C19 C20 B4 1.6(3) . . . . ?
C47 C19 C20 C50 -178.40(19) . . . . ?
C50 O1 C2 C1 179.67(18) . . . . ?
C50 O1 C2 C3 -0.9(3) . . . . ?
C50 C16 C17 C18 0.0(3) . . . . ?
